data_7003901
loop_
_publ_author_name
'Hill, Michael S.'
'Hitchcock, Peter B.'
'Pongtavornpinyo, Ruti'

_publ_section_title
;
 Organoiron compounds derived from the indium &#x2018;carbene
 analogues&#x2019;, [In{N(Ar)C(Me)}2CH] (Ar = dipp = 2,6-iPr2C6H3; =
 Mes = 2,4,6-Me3C6H2)
;
_journal_issue 21
_journal_name_full 'Dalton Transactions'
_journal_page_first 2854
_journal_page_last 2860
_journal_paper_doi 10.1039/b801160e
_journal_year 2008
_chemical_compound_source 'synthesis as described'
_chemical_formula_moiety 'C29 H43 N2, C32 H12 B F24'
_chemical_formula_sum 'C61 H55 B F24 N2'
_chemical_formula_weight 1282.88
_chemical_name_systematic
;
?
;
_space_group_IT_number 15
_symmetry_cell_setting monoclinic
_symmetry_Int_Tables_number 15
_symmetry_space_group_name_Hall '-C 2yc'
_symmetry_space_group_name_H-M 'C 1 2/c 1'
_atom_sites_solution_hydrogens geom
_atom_sites_solution_primary direct
_atom_sites_solution_secondary difmap
_audit_conform_dict_location ftp://ftp.iucr.org/pub/cif_core.dic
_audit_conform_dict_name cif_core.dic
_audit_conform_dict_version 2.3
_audit_creation_date 2005-06-27T11:32:04-00:00
_audit_creation_method 'WinGX routine CIF_UPDATE'
_cell_angle_alpha 90
_cell_angle_beta 98.741(5)
_cell_angle_gamma 90
_cell_formula_units_Z 4
_cell_length_a 17.4446(9)
_cell_length_b 18.3705(14)
_cell_length_c 19.2043(14)
_cell_measurement_reflns_used 43449
_cell_measurement_temperature 173(2)
_cell_measurement_theta_max 24.108
_cell_measurement_theta_min 3.395
_cell_measurement_wavelength 0.71073
_cell_volume 6082.8(7)
_computing_cell_refinement 'HKL Scalepack (Otwinowski & Minor 1997)'
_computing_data_collection 'Collect (Nonius BV, 1997-2000)'
_computing_data_reduction 'HKL Denzo and Scalepack (Otwinowski & Minor 1997)'
_computing_molecular_graphics 'Ortep-3 for Windows (Farrugia, 1997)'
_computing_publication_material 'WinGX publication routines (Farrugia, 1999)'
_computing_structure_refinement 'SHELXL-97 (Sheldrick, 1997)'
_computing_structure_solution 'SHELXS-86 (Sheldrick, 1986)'
_diffrn_ambient_temperature 173(2)
_diffrn_detector 'CCD plate'
_diffrn_detector_area_resol_mean 9
_diffrn_measured_fraction_theta_full 0.979
_diffrn_measured_fraction_theta_max 0.979
_diffrn_measurement_device '95mm CCD camera on \k-goniostat'
_diffrn_measurement_device_type KappaCCD
_diffrn_measurement_method 'CCD rotation images, thick slices'
_diffrn_orient_matrix_type 'by Nonius Collect from scalepack cell'
_diffrn_orient_matrix_UB_11 0.568973E-1
_diffrn_orient_matrix_UB_12 -0.10541E-1
_diffrn_orient_matrix_UB_13 0.83727E-2
_diffrn_orient_matrix_UB_21 -0.8943E-3
_diffrn_orient_matrix_UB_22 -0.70264E-2
_diffrn_orient_matrix_UB_23 -0.517533E-1
_diffrn_orient_matrix_UB_31 0.112101E-1
_diffrn_orient_matrix_UB_32 0.529405E-1
_diffrn_orient_matrix_UB_33 -0.52017E-2
_diffrn_radiation_monochromator graphite
_diffrn_radiation_probe x-ray
_diffrn_radiation_type MoK\a
_diffrn_radiation_wavelength 0.71073
_diffrn_reflns_av_R_equivalents 0.1385
_diffrn_reflns_av_unetI/netI 0.0974
_diffrn_reflns_limit_h_max 20
_diffrn_reflns_limit_h_min -16
_diffrn_reflns_limit_k_max 21
_diffrn_reflns_limit_k_min -20
_diffrn_reflns_limit_l_max 21
_diffrn_reflns_limit_l_min -21
_diffrn_reflns_number 19000
_diffrn_reflns_theta_full 24.15
_diffrn_reflns_theta_max 24.15
_diffrn_reflns_theta_min 3.43
_diffrn_source 'Enraf Nonius FR590'
_exptl_absorpt_coefficient_mu 0.133
_exptl_absorpt_correction_type none
_exptl_crystal_colour yellow
_exptl_crystal_density_diffrn 1.401
_exptl_crystal_density_method 'not measured'
_exptl_crystal_description prism
_exptl_crystal_F_000 2624
_exptl_crystal_size_max 0.2
_exptl_crystal_size_mid 0.15
_exptl_crystal_size_min 0.1
_refine_diff_density_max 0.458
_refine_diff_density_min -0.271
_refine_diff_density_rms 0.058
_refine_ls_extinction_method none
_refine_ls_goodness_of_fit_ref 1.035
_refine_ls_hydrogen_treatment mixed
_refine_ls_matrix_type full
_refine_ls_number_parameters 403
_refine_ls_number_reflns 4760
_refine_ls_number_restraints 0
_refine_ls_restrained_S_all 1.035
_refine_ls_R_factor_all 0.1413
_refine_ls_R_factor_gt 0.0803
_refine_ls_shift/su_max 0
_refine_ls_shift/su_mean 0
_refine_ls_structure_factor_coef Fsqd
_refine_ls_weighting_details 'calc w=1/[\s^2^(Fo^2^)+(0.0631P)^2^+19.5493P] where P=(Fo^2^+2Fc^2^)/3'
_refine_ls_weighting_scheme calc
_refine_ls_wR_factor_gt 0.1686
_refine_ls_wR_factor_ref 0.2016
_reflns_number_gt 2878
_reflns_number_total 4760
_reflns_threshold_expression >2sigma(I)
_cod_data_source_file b801160e.txt
_cod_data_source_block (4)-jun2505
_cod_original_sg_symbol_H-M C2/c
_cod_database_code 7003901

loop_
_symmetry_equiv_pos_as_xyz
'x, y, z'
'-x, y, -z+1/2'
'x+1/2, y+1/2, z'
'-x+1/2, y+1/2, -z+1/2'
'-x, -y, -z'
'x, -y, z-1/2'
'-x+1/2, -y+1/2, -z'
'x+1/2, -y+1/2, z-1/2'

loop_
_atom_site_label
_atom_site_type_symbol
_atom_site_fract_x
_atom_site_fract_y
_atom_site_fract_z
_atom_site_U_iso_or_equiv
_atom_site_adp_type
_atom_site_occupancy
_atom_site_symmetry_multiplicity
_atom_site_calc_flag
_atom_site_refinement_flags
_atom_site_disorder_assembly
_atom_site_disorder_group
N N -0.0286(2) 0.1657(2) 0.1261(2) 0.0414(10) Uani 1 1 d . . .
H1X H -0.033(3) 0.189(2) 0.083(3) 0.055(15) Uiso 1 1 d . . .
C1 C -0.0083(3) 0.2053(2) 0.1843(2) 0.0391(11) Uani 1 1 d . . .
C2 C 0 0.1728(3) 0.25 0.0362(15) Uani 1 2 d S . .
H2 H 0 0.1211 0.25 0.043 Uiso 1 2 calc SR . .
C3 C 0.0087(3) 0.2836(2) 0.1697(3) 0.0567(14) Uani 1 1 d . . .
H3A H 0.0213 0.288 0.1219 0.085 Uiso 1 1 calc R . .
H3B H 0.0528 0.3003 0.2037 0.085 Uiso 1 1 calc R . .
H3C H -0.0369 0.3134 0.1741 0.085 Uiso 1 1 calc R . .
C4 C -0.0580(3) 0.0914(2) 0.1245(2) 0.0414(12) Uani 1 1 d . . .
C5 C -0.1377(3) 0.0819(3) 0.1172(2) 0.0471(12) Uani 1 1 d . . .
C6 C -0.1644(3) 0.0103(3) 0.1167(3) 0.0571(14) Uani 1 1 d . . .
H6 H -0.2186 0.0011 0.1115 0.069 Uiso 1 1 calc R . .
C7 C -0.1131(4) -0.0471(3) 0.1237(3) 0.0652(16) Uani 1 1 d . . .
H7 H -0.1323 -0.0955 0.124 0.078 Uiso 1 1 calc R . .
C8 C -0.0353(4) -0.0355(3) 0.1302(3) 0.0635(16) Uani 1 1 d . . .
H8 H -0.001 -0.076 0.1359 0.076 Uiso 1 1 calc R . .
C9 C -0.0049(3) 0.0344(3) 0.1286(2) 0.0488(13) Uani 1 1 d . . .
C10 C -0.1957(3) 0.1440(3) 0.1071(3) 0.0596(15) Uani 1 1 d . . .
H10 H -0.1661 0.1903 0.1177 0.072 Uiso 1 1 calc R . .
C11 C -0.2551(4) 0.1395(3) 0.1569(4) 0.0825(19) Uani 1 1 d . . .
H11A H -0.2907 0.1809 0.1486 0.124 Uiso 1 1 calc R . .
H11B H -0.2285 0.1407 0.2056 0.124 Uiso 1 1 calc R . .
H11C H -0.2844 0.094 0.1486 0.124 Uiso 1 1 calc R . .
C12 C -0.2346(4) 0.1475(4) 0.0303(3) 0.091(2) Uani 1 1 d . . .
H12A H -0.2713 0.1883 0.0242 0.137 Uiso 1 1 calc R . .
H12B H -0.2624 0.1019 0.0176 0.137 Uiso 1 1 calc R . .
H12C H -0.195 0.1547 -0.0003 0.137 Uiso 1 1 calc R . .
C13 C 0.0812(3) 0.0460(3) 0.1299(3) 0.0604(14) Uani 1 1 d . . .
H13 H 0.0906 0.0995 0.1275 0.072 Uiso 1 1 calc R . .
C14 C 0.1083(4) 0.0106(4) 0.0660(3) 0.0816(19) Uani 1 1 d . . .
H14A H 0.164 0.0191 0.0677 0.122 Uiso 1 1 calc R . .
H14B H 0.08 0.032 0.0228 0.122 Uiso 1 1 calc R . .
H14C H 0.0982 -0.0418 0.0664 0.122 Uiso 1 1 calc R . .
C15 C 0.1286(4) 0.0174(4) 0.1970(3) 0.098(2) Uani 1 1 d . . .
H15A H 0.1838 0.0265 0.1959 0.148 Uiso 1 1 calc R . .
H15B H 0.1199 -0.0351 0.2009 0.148 Uiso 1 1 calc R . .
H15C H 0.1129 0.0422 0.2377 0.148 Uiso 1 1 calc R . .
B B 0.5 0.0703(4) 0.25 0.0339(17) Uani 1 2 d S . 1
C16 C 0.4383(3) 0.0153(2) 0.2800(2) 0.0367(11) Uani 1 1 d . A 1
C17 C 0.4368(3) 0.0029(2) 0.3512(2) 0.0379(11) Uani 1 1 d . A 1
H17 H 0.4713 0.0296 0.3849 0.045 Uiso 1 1 calc R A 1
C18 C 0.3862(3) -0.0477(2) 0.3753(2) 0.0391(11) Uani 1 1 d . A 1
C19 C 0.3369(3) -0.0884(2) 0.3275(3) 0.0426(12) Uani 1 1 d . A 1
H19 H 0.303 -0.123 0.3435 0.051 Uiso 1 1 calc R A 1
C20 C 0.3372(3) -0.0785(2) 0.2563(2) 0.0393(11) Uani 1 1 d . A 1
C21 C 0.3875(3) -0.0284(2) 0.2336(2) 0.0402(11) Uani 1 1 d . A 1
H21 H 0.3878 -0.0234 0.1844 0.048 Uiso 1 1 calc R A 1
C22 C 0.3896(3) -0.0586(3) 0.4525(3) 0.0484(13) Uani 1 1 d . A 1
C23 C 0.2890(3) -0.1257(3) 0.2051(3) 0.0591(14) Uani 1 1 d . A 1
C24 C 0.5416(3) 0.1253(2) 0.3114(2) 0.0346(11) Uani 1 1 d . B 1
C25 C 0.4954(3) 0.1690(2) 0.3480(2) 0.0383(11) Uani 1 1 d . B 1
H25 H 0.4407 0.1625 0.3393 0.046 Uiso 1 1 calc R B 1
C26 C 0.5260(3) 0.2211(2) 0.3964(2) 0.0378(11) Uani 1 1 d . B 1
C27 C 0.6046(3) 0.2333(2) 0.4097(2) 0.0433(12) Uani 1 1 d . B 1
H27 H 0.6256 0.269 0.4429 0.052 Uiso 1 1 calc R B 1
C28 C 0.6526(3) 0.1923(2) 0.3737(2) 0.0391(11) Uani 1 1 d . B 1
C29 C 0.6214(3) 0.1393(2) 0.3263(2) 0.0388(11) Uani 1 1 d . B 1
H29 H 0.6556 0.1114 0.3029 0.047 Uiso 1 1 calc R B 1
C30 C 0.4723(3) 0.2638(3) 0.4339(3) 0.0480(13) Uani 1 1 d . B 1
C31 C 0.7374(3) 0.2035(3) 0.3877(3) 0.0533(13) Uani 1 1 d . B 1
F1 F 0.3970(2) 0.00217(17) 0.48933(16) 0.0877(12) Uani 1 1 d . A 1
F2 F 0.3273(2) -0.0912(2) 0.46902(17) 0.0911(12) Uani 1 1 d . A 1
F3 F 0.4502(2) -0.0985(2) 0.48007(17) 0.0944(12) Uani 1 1 d . A 1
F4 F 0.2684(2) -0.09631(18) 0.14267(18) 0.0868(11) Uani 1 1 d . A 1
F5 F 0.2230(2) -0.14658(18) 0.22625(19) 0.0862(11) Uani 1 1 d . A 1
F6 F 0.3244(2) -0.18873(17) 0.1948(2) 0.1002(14) Uani 1 1 d . A 1
F7 F 0.4149(2) 0.29494(17) 0.39074(16) 0.0784(10) Uani 1 1 d . B 1
F8 F 0.50689(19) 0.31741(16) 0.47384(16) 0.0719(9) Uani 1 1 d . B 1
F9 F 0.4381(2) 0.22285(15) 0.47794(17) 0.0731(10) Uani 1 1 d . B 1
F10 F 0.7588(2) 0.26855(18) 0.4152(2) 0.0902(12) Uani 1 1 d . B 1
F11 F 0.7722(2) 0.1985(2) 0.33165(19) 0.1088(14) Uani 1 1 d . B 1
F12 F 0.7753(2) 0.1575(2) 0.4346(2) 0.1009(13) Uani 1 1 d . B 1

loop_
_atom_site_aniso_label
_atom_site_aniso_U_11
_atom_site_aniso_U_22
_atom_site_aniso_U_33
_atom_site_aniso_U_23
_atom_site_aniso_U_13
_atom_site_aniso_U_12
N 0.050(3) 0.046(2) 0.028(2) 0.0046(19) 0.0047(18) -0.0099(19)
C1 0.039(3) 0.042(3) 0.037(3) 0.000(2) 0.009(2) -0.005(2)
C2 0.040(4) 0.031(3) 0.036(4) 0 0.003(3) 0
C3 0.074(4) 0.045(3) 0.050(3) 0.004(2) 0.004(3) -0.020(3)
C4 0.055(3) 0.042(3) 0.028(3) -0.002(2) 0.010(2) -0.010(3)
C5 0.050(3) 0.052(3) 0.043(3) -0.013(2) 0.016(2) -0.012(3)
C6 0.060(4) 0.053(3) 0.061(4) -0.011(3) 0.018(3) -0.011(3)
C7 0.085(5) 0.045(3) 0.070(4) -0.017(3) 0.023(3) -0.017(3)
C8 0.081(5) 0.043(3) 0.070(4) -0.011(3) 0.021(3) 0.001(3)
C9 0.052(3) 0.053(3) 0.041(3) -0.005(2) 0.007(2) 0.000(3)
C10 0.054(3) 0.051(3) 0.076(4) -0.011(3) 0.017(3) -0.009(3)
C11 0.077(5) 0.091(5) 0.087(5) -0.004(4) 0.038(4) 0.017(4)
C12 0.095(5) 0.099(5) 0.081(5) 0.017(4) 0.014(4) 0.020(4)
C13 0.062(4) 0.057(3) 0.060(4) -0.005(3) 0.004(3) 0.001(3)
C14 0.074(4) 0.115(5) 0.061(4) -0.010(4) 0.026(3) -0.009(4)
C15 0.097(5) 0.135(6) 0.062(4) -0.025(4) 0.010(4) 0.041(5)
B 0.037(4) 0.033(4) 0.033(4) 0 0.007(3) 0
C16 0.047(3) 0.029(2) 0.033(3) 0.0011(19) 0.004(2) 0.004(2)
C17 0.043(3) 0.031(2) 0.039(3) 0.001(2) 0.002(2) 0.004(2)
C18 0.045(3) 0.030(2) 0.043(3) 0.008(2) 0.008(2) 0.007(2)
C19 0.046(3) 0.027(2) 0.054(3) 0.008(2) 0.007(2) 0.003(2)
C20 0.040(3) 0.028(2) 0.048(3) -0.002(2) 0.001(2) 0.003(2)
C21 0.051(3) 0.034(2) 0.034(3) -0.001(2) 0.002(2) 0.009(2)
C22 0.054(3) 0.042(3) 0.049(3) 0.013(3) 0.008(3) -0.001(3)
C23 0.064(4) 0.046(3) 0.065(4) -0.005(3) 0.001(3) -0.003(3)
C24 0.044(3) 0.031(2) 0.030(2) 0.0044(19) 0.007(2) 0.000(2)
C25 0.049(3) 0.033(2) 0.033(3) 0.004(2) 0.007(2) -0.001(2)
C26 0.048(3) 0.039(3) 0.027(2) 0.000(2) 0.008(2) -0.004(2)
C27 0.069(4) 0.033(3) 0.029(3) -0.0029(19) 0.011(2) -0.006(2)
C28 0.043(3) 0.040(3) 0.034(3) 0.004(2) 0.007(2) -0.008(2)
C29 0.052(3) 0.034(2) 0.033(3) 0.002(2) 0.013(2) 0.003(2)
C30 0.057(3) 0.043(3) 0.044(3) -0.007(2) 0.008(3) 0.000(3)
C31 0.062(4) 0.047(3) 0.052(3) -0.011(3) 0.012(3) -0.011(3)
F1 0.154(4) 0.067(2) 0.0483(19) -0.0044(17) 0.035(2) -0.016(2)
F2 0.093(3) 0.122(3) 0.061(2) 0.020(2) 0.0223(19) -0.045(2)
F3 0.106(3) 0.121(3) 0.056(2) 0.037(2) 0.0140(19) 0.046(2)
F4 0.108(3) 0.086(2) 0.058(2) -0.0049(18) -0.014(2) -0.031(2)
F5 0.073(2) 0.088(2) 0.096(3) -0.010(2) 0.008(2) -0.0351(19)
F6 0.084(3) 0.061(2) 0.145(4) -0.053(2) -0.017(2) 0.0086(18)
F7 0.095(3) 0.077(2) 0.062(2) -0.0105(17) 0.0050(19) 0.0415(19)
F8 0.089(2) 0.066(2) 0.065(2) -0.0334(16) 0.0250(18) -0.0066(17)
F9 0.091(2) 0.0583(19) 0.082(2) 0.0028(16) 0.054(2) 0.0066(16)
F10 0.076(2) 0.076(2) 0.120(3) -0.032(2) 0.019(2) -0.0307(18)
F11 0.075(3) 0.188(4) 0.070(2) -0.044(3) 0.033(2) -0.044(3)
F12 0.063(2) 0.102(3) 0.132(3) 0.041(3) -0.003(2) -0.011(2)

loop_
_atom_type_symbol
_atom_type_description
_atom_type_scat_dispersion_real
_atom_type_scat_dispersion_imag
_atom_type_scat_source
C C 0.0033 0.0016 'International Tables Vol C Tables 4.2.6.8 and 6.1.1.4'
H H 0 0 'International Tables Vol C Tables 4.2.6.8 and 6.1.1.4'
B B 0.0013 0.0007 'International Tables Vol C Tables 4.2.6.8 and 6.1.1.4'
F F 0.0171 0.0103 'International Tables Vol C Tables 4.2.6.8 and 6.1.1.4'
N N 0.0061 0.0033 'International Tables Vol C Tables 4.2.6.8 and 6.1.1.4'

loop_
_geom_angle_atom_site_label_1
_geom_angle_atom_site_label_2
_geom_angle_atom_site_label_3
_geom_angle
_geom_angle_site_symmetry_1
_geom_angle_site_symmetry_3
_geom_angle_publ_flag
C1 N C4 125.1(4) . . ?
C1 N H1X 118(3) . . ?
C4 N H1X 116(3) . . ?
N C1 C2 120.5(4) . . ?
N C1 C3 113.5(4) . . ?
C2 C1 C3 125.9(4) . . ?
C1 C2 C1 128.9(6) . 2 ?
C1 C2 H2 115.5 . . ?
C1 C2 H2 115.5 2 . ?
C1 C3 H3A 109.5 . . ?
C1 C3 H3B 109.5 . . ?
H3A C3 H3B 109.5 . . ?
C1 C3 H3C 109.5 . . ?
H3A C3 H3C 109.5 . . ?
H3B C3 H3C 109.5 . . ?
C5 C4 C9 124.0(4) . . ?
C5 C4 N 117.7(4) . . ?
C9 C4 N 118.3(4) . . ?
C4 C5 C6 116.7(5) . . ?
C4 C5 C10 123.8(4) . . ?
C6 C5 C10 119.5(5) . . ?
C7 C6 C5 120.7(5) . . ?
C7 C6 H6 119.7 . . ?
C5 C6 H6 119.7 . . ?
C8 C7 C6 120.9(5) . . ?
C8 C7 H7 119.6 . . ?
C6 C7 H7 119.6 . . ?
C7 C8 C9 121.4(5) . . ?
C7 C8 H8 119.3 . . ?
C9 C8 H8 119.3 . . ?
C8 C9 C4 116.3(5) . . ?
C8 C9 C13 120.6(5) . . ?
C4 C9 C13 123.1(4) . . ?
C11 C10 C5 112.6(5) . . ?
C11 C10 C12 111.5(5) . . ?
C5 C10 C12 110.2(4) . . ?
C11 C10 H10 107.4 . . ?
C5 C10 H10 107.4 . . ?
C12 C10 H10 107.4 . . ?
C10 C11 H11A 109.5 . . ?
C10 C11 H11B 109.5 . . ?
H11A C11 H11B 109.5 . . ?
C10 C11 H11C 109.5 . . ?
H11A C11 H11C 109.5 . . ?
H11B C11 H11C 109.5 . . ?
C10 C12 H12A 109.5 . . ?
C10 C12 H12B 109.5 . . ?
H12A C12 H12B 109.5 . . ?
C10 C12 H12C 109.5 . . ?
H12A C12 H12C 109.5 . . ?
H12B C12 H12C 109.5 . . ?
C9 C13 C15 112.2(5) . . ?
C9 C13 C14 110.8(4) . . ?
C15 C13 C14 110.0(5) . . ?
C9 C13 H13 107.9 . . ?
C15 C13 H13 107.9 . . ?
C14 C13 H13 107.9 . . ?
C13 C14 H14A 109.5 . . ?
C13 C14 H14B 109.5 . . ?
H14A C14 H14B 109.5 . . ?
C13 C14 H14C 109.5 . . ?
H14A C14 H14C 109.5 . . ?
H14B C14 H14C 109.5 . . ?
C13 C15 H15A 109.5 . . ?
C13 C15 H15B 109.5 . . ?
H15A C15 H15B 109.5 . . ?
C13 C15 H15C 109.5 . . ?
H15A C15 H15C 109.5 . . ?
H15B C15 H15C 109.5 . . ?
C24 B C24 103.7(5) 2_655 . ?
C24 B C16 113.0(2) 2_655 . ?
C24 B C16 111.7(2) . . ?
C24 B C16 111.7(2) 2_655 2_655 ?
C24 B C16 113.0(2) . 2_655 ?
C16 B C16 104.1(5) . 2_655 ?
C17 C16 C21 115.2(4) . . ?
C17 C16 B 123.8(3) . . ?
C21 C16 B 120.7(3) . . ?
C16 C17 C18 122.5(4) . . ?
C16 C17 H17 118.7 . . ?
C18 C17 H17 118.7 . . ?
C19 C18 C17 119.9(4) . . ?
C19 C18 C22 121.1(4) . . ?
C17 C18 C22 118.9(4) . . ?
C18 C19 C20 119.5(4) . . ?
C18 C19 H19 120.3 . . ?
C20 C19 H19 120.3 . . ?
C19 C20 C21 119.7(4) . . ?
C19 C20 C23 119.7(4) . . ?
C21 C20 C23 120.3(5) . . ?
C20 C21 C16 123.1(4) . . ?
C20 C21 H21 118.4 . . ?
C16 C21 H21 118.4 . . ?
F1 C22 F2 105.8(4) . . ?
F1 C22 F3 104.3(4) . . ?
F2 C22 F3 106.7(4) . . ?
F1 C22 C18 114.0(4) . . ?
F2 C22 C18 113.0(4) . . ?
F3 C22 C18 112.3(4) . . ?
F4 C23 F5 105.5(5) . . ?
F4 C23 F6 106.8(5) . . ?
F5 C23 F6 103.6(4) . . ?
F4 C23 C20 114.6(4) . . ?
F5 C23 C20 113.4(5) . . ?
F6 C23 C20 112.1(5) . . ?
C25 C24 C29 114.9(4) . . ?
C25 C24 B 119.4(4) . . ?
C29 C24 B 125.3(3) . . ?
C26 C25 C24 122.8(5) . . ?
C26 C25 H25 118.6 . . ?
C24 C25 H25 118.6 . . ?
C27 C26 C25 120.6(4) . . ?
C27 C26 C30 120.5(4) . . ?
C25 C26 C30 118.9(4) . . ?
C26 C27 C28 118.7(4) . . ?
C26 C27 H27 120.6 . . ?
C28 C27 H27 120.6 . . ?
C29 C28 C27 120.1(4) . . ?
C29 C28 C31 120.0(4) . . ?
C27 C28 C31 119.9(4) . . ?
C28 C29 C24 122.8(4) . . ?
C28 C29 H29 118.6 . . ?
C24 C29 H29 118.6 . . ?
F7 C30 F8 105.8(4) . . ?
F7 C30 F9 105.6(4) . . ?
F8 C30 F9 104.9(4) . . ?
F7 C30 C26 113.3(4) . . ?
F8 C30 C26 113.9(4) . . ?
F9 C30 C26 112.6(4) . . ?
F11 C31 F12 105.4(5) . . ?
F11 C31 F10 104.4(4) . . ?
F12 C31 F10 102.6(4) . . ?
F11 C31 C28 114.6(4) . . ?
F12 C31 C28 114.5(4) . . ?
F10 C31 C28 114.1(4) . . ?

loop_
_geom_bond_atom_site_label_1
_geom_bond_atom_site_label_2
_geom_bond_distance
_geom_bond_site_symmetry_2
_geom_bond_publ_flag
N C1 1.334(5) . ?
N C4 1.457(6) . ?
N H1X 0.92(5) . ?
C1 C2 1.383(5) . ?
C1 C3 1.504(6) . ?
C2 C1 1.383(5) 2 ?
C2 H2 0.95 . ?
C3 H3A 0.98 . ?
C3 H3B 0.98 . ?
C3 H3C 0.98 . ?
C4 C5 1.387(7) . ?
C4 C9 1.393(7) . ?
C5 C6 1.393(6) . ?
C5 C10 1.518(7) . ?
C6 C7 1.377(7) . ?
C6 H6 0.95 . ?
C7 C8 1.362(8) . ?
C7 H7 0.95 . ?
C8 C9 1.391(7) . ?
C8 H8 0.95 . ?
C9 C13 1.513(7) . ?
C10 C11 1.515(7) . ?
C10 C12 1.528(8) . ?
C10 H10 1 . ?
C11 H11A 0.98 . ?
C11 H11B 0.98 . ?
C11 H11C 0.98 . ?
C12 H12A 0.98 . ?
C12 H12B 0.98 . ?
C12 H12C 0.98 . ?
C13 C15 1.516(8) . ?
C13 C14 1.526(7) . ?
C13 H13 1 . ?
C14 H14A 0.98 . ?
C14 H14B 0.98 . ?
C14 H14C 0.98 . ?
C15 H15A 0.98 . ?
C15 H15B 0.98 . ?
C15 H15C 0.98 . ?
B C24 1.636(6) 2_655 ?
B C24 1.636(6) . ?
B C16 1.642(6) . ?
B C16 1.642(6) 2_655 ?
C16 C17 1.391(6) . ?
C16 C21 1.409(6) . ?
C17 C18 1.408(6) . ?
C17 H17 0.95 . ?
C18 C19 1.379(6) . ?
C18 C22 1.489(6) . ?
C19 C20 1.382(6) . ?
C19 H19 0.95 . ?
C20 C21 1.387(6) . ?
C20 C23 1.474(7) . ?
C21 H21 0.95 . ?
C22 F1 1.317(5) . ?
C22 F2 1.321(6) . ?
C22 F3 1.328(6) . ?
C23 F4 1.314(6) . ?
C23 F5 1.335(6) . ?
C23 F6 1.342(6) . ?
C24 C25 1.400(6) . ?
C24 C29 1.403(6) . ?
C25 C26 1.384(6) . ?
C25 H25 0.95 . ?
C26 C27 1.374(7) . ?
C26 C30 1.487(6) . ?
C27 C28 1.386(6) . ?
C27 H27 0.95 . ?
C28 C29 1.386(6) . ?
C28 C31 1.477(7) . ?
C29 H29 0.95 . ?
C30 F7 1.329(6) . ?
C30 F8 1.336(5) . ?
C30 F9 1.338(5) . ?
C31 F11 1.317(6) . ?
C31 F12 1.334(6) . ?
C31 F10 1.337(5) . ?
